data_4519164
loop_
_publ_author_name
'Fang, Siqiang'
'Liu, Zanjiao'
'Zhang, Hongkui'
'Pan, Jianke'
'Chen, Yuan'
'Ren, Xiaoyu'
'Wang, Tianli'

_publ_section_title
;
 Access to S-Stereogenic Free Sulfoximines via Bifunctional Phosphonium
 Salt-Catalyzed Desymmetrization of Bisphenols
;
_journal_issue 22
_journal_name_full 'ACS Catalysis'
_journal_page_first 13902
_journal_page_last 13912
_journal_paper_doi 10.1021/acscatal.1c03966
_journal_volume 11
_journal_year 2021
_chemical_absolute_configuration ad
_chemical_formula_moiety 'C19 H17 N O5 S2'
_chemical_formula_sum 'C19 H17 N O5 S2'
_chemical_formula_weight 403.45
_space_group_crystal_system monoclinic
_space_group_IT_number 4
_space_group_name_Hall 'P 2yb'
_space_group_name_H-M_alt 'P 1 21 1'
_atom_sites_solution_hydrogens mixed
_atom_sites_solution_primary dual
_audit_creation_date 2021-08-16
_audit_creation_method
;
Olex2 1.3
(compiled 2020.11.12 svn.r5f609507 for OlexSys, GUI svn.r6272)
;
_cell_angle_alpha 90
_cell_angle_beta 94.4070(10)
_cell_angle_gamma 90
_cell_formula_units_Z 4
_cell_length_a 9.0907(3)
_cell_length_b 19.9189(8)
_cell_length_c 10.3884(4)
_cell_measurement_reflns_used 9988
_cell_measurement_temperature 304.0
_cell_measurement_theta_max 25.151
_cell_measurement_theta_min 2.216
_cell_volume 1875.54(12)
_computing_cell_refinement 'SAINT V8.40B (?, 2016)'
_computing_data_reduction 'SAINT V8.40B (?, 2016)'
_computing_molecular_graphics 'Olex2 1.3 (Dolomanov et al., 2009)'
_computing_publication_material 'Olex2 1.3 (Dolomanov et al., 2009)'
_computing_structure_refinement 'SHELXL 2014/7 (Sheldrick, 2015)'
_computing_structure_solution 'SHELXT 2018/2 (Sheldrick, 2018)'
_diffrn_ambient_temperature 304.0
_diffrn_measured_fraction_theta_full 1.000
_diffrn_measured_fraction_theta_max 1.000
_diffrn_measurement_device_type 'Bruker APEX-II CCD'
_diffrn_measurement_method '\f and \w scans'
_diffrn_radiation_type MoK\a
_diffrn_radiation_wavelength 0.71073
_diffrn_reflns_av_R_equivalents 0.0557
_diffrn_reflns_av_unetI/netI 0.0455
_diffrn_reflns_Laue_measured_fraction_full 1.000
_diffrn_reflns_Laue_measured_fraction_max 1.000
_diffrn_reflns_limit_h_max 10
_diffrn_reflns_limit_h_min -11
_diffrn_reflns_limit_k_max 25
_diffrn_reflns_limit_k_min -25
_diffrn_reflns_limit_l_max 13
_diffrn_reflns_limit_l_min -13
_diffrn_reflns_number 36402
_diffrn_reflns_point_group_measured_fraction_full 1.000
_diffrn_reflns_point_group_measured_fraction_max 0.999
_diffrn_reflns_theta_full 25.242
_diffrn_reflns_theta_max 27.497
_diffrn_reflns_theta_min 1.966
_diffrn_source_current 1.41
_diffrn_source_power 0.0705
_diffrn_source_voltage 50.0
_diffrn_standards_number 0
_exptl_absorpt_coefficient_mu 0.315
_exptl_absorpt_correction_T_max 0.7456
_exptl_absorpt_correction_T_min 0.6863
_exptl_absorpt_correction_type multi-scan
_exptl_absorpt_process_details
;
SADABS-2016/2 (Bruker,2016/2) was used for absorption correction.
wR2(int) was 0.1154 before and 0.0646 after correction.
The Ratio of minimum to maximum transmission is 0.9205.
The \l/2 correction factor is Not present.
;
_exptl_crystal_colour 'clear light colourless'
_exptl_crystal_colour_lustre clear
_exptl_crystal_colour_modifier light
_exptl_crystal_colour_primary colourless
_exptl_crystal_density_diffrn 1.429
_exptl_crystal_description block
_exptl_crystal_F_000 840
_exptl_crystal_size_max 0.35
_exptl_crystal_size_mid 0.11
_exptl_crystal_size_min 0.09
_refine_diff_density_max 0.675
_refine_diff_density_min -0.372
_refine_diff_density_rms 0.042
_refine_ls_abs_structure_details
;
 Flack x determined using 2526 quotients [(I+)-(I-)]/[(I+)+(I-)]
 (Parsons, Flack and Wagner, Acta Cryst. B69 (2013) 249-259).
;
_refine_ls_abs_structure_Flack 0.00(3)
_refine_ls_extinction_method none
_refine_ls_goodness_of_fit_ref 1.018
_refine_ls_hydrogen_treatment mixed
_refine_ls_matrix_type full
_refine_ls_number_parameters 498
_refine_ls_number_reflns 8598
_refine_ls_number_restraints 9
_refine_ls_restrained_S_all 1.022
_refine_ls_R_factor_all 0.0664
_refine_ls_R_factor_gt 0.0440
_refine_ls_shift/su_max 0.001
_refine_ls_shift/su_mean 0.000
_refine_ls_structure_factor_coef Fsqd
_refine_ls_weighting_details 'w=1/[\s^2^(Fo^2^)+(0.0484P)^2^+0.4997P] where P=(Fo^2^+2Fc^2^)/3'
_refine_ls_weighting_scheme calc
_refine_ls_wR_factor_gt 0.1000
_refine_ls_wR_factor_ref 0.1132
_reflns_Friedel_coverage 0.941
_reflns_Friedel_fraction_full 1.000
_reflns_Friedel_fraction_max 0.998
_reflns_number_gt 6568
_reflns_number_total 8598
_reflns_threshold_expression 'I > 2\s(I)'
_cod_data_source_file cs1c03966_si_003.cif
_cod_data_source_block mo_wtl_fsq_6a_0m_a
_cod_database_code 4519164
_shelx_shelxl_version_number 2014/7
_shelx_space_group_comment
;
The symmetry employed for this shelxl refinement is uniquely defined
by the following loop, which should always be used as a source of
symmetry information in preference to the above space-group names.
They are only intended as comments.
;
_shelx_estimated_absorpt_t_max 0.972
_shelx_estimated_absorpt_t_min 0.898
_olex2_refinement_description
;
1. Fixed Uiso
 At 1.2 times of:
  All C(H) groups, All N(H) groups
 At 1.5 times of:
  All C(H,H,H) groups, All O(H) groups
2. Restrained distances
 N00C-H00C
 0.85 with sigma of 0.01
3. Rigid bond restraints
 S004, O00B
 with sigma for 1-2 distances of 0.001 and sigma for 1-3 distances of 0.005
4. Uiso/Uaniso restraints and constraints
S004 \\sim O00B: within 2A with sigma of 0.001 and sigma for terminal atoms of
0.01 within 2A
5.a Aromatic/amide H refined with riding coordinates:
 C00F(H00F), C00J(H00J), C00O(H00O), C00Q(H00Q), C00R(H00R), C00T(H00T),
 C00V(H00V), C00W(H00W), C00Y(H00Y), C00Z(H00Z), C01B(H01B), C01C(H01E),
 C01D(H01F), C01E(H01G), C01F(H01H), C01G(H01I), C011(H011), C012(H012),
 C013(H013), C015(H015), C016(H016), C017(H017), C018(H018), C019(H019)
5.b Idealised Me refined as rotating group:
 C01H(H01J,H01K,H01L), C01I(H01A,H01C,H01D)
5.c Idealised tetrahedral OH refined as rotating group:
 O00D(H00D), O00E(H00E)
;
_olex2_submission_special_instructions 'No special instructions were received'

loop_
_space_group_symop_operation_xyz
'x, y, z'
'-x, y+1/2, -z'

loop_
_atom_site_label
_atom_site_type_symbol
_atom_site_fract_x
_atom_site_fract_y
_atom_site_fract_z
_atom_site_U_iso_or_equiv
_atom_site_adp_type
_atom_site_occupancy
_atom_site_site_symmetry_order
_atom_site_calc_flag
_atom_site_refinement_flags_posn
_atom_site_refinement_flags_adp
_atom_site_refinement_flags_occupancy
_atom_site_disorder_assembly
_atom_site_disorder_group
S001 S 0.15197(12) 0.56339(5) 0.68604(10) 0.0436(2) Uani 1 1 d . . . . .
S002 S -0.06008(11) 0.66766(6) 0.35032(11) 0.0487(3) Uani 1 1 d . . . . .
S003 S 0.68227(14) 0.42447(5) 0.65473(12) 0.0494(3) Uani 1 1 d . . . . .
O005 O 0.2600(4) 0.53492(17) 0.7818(3) 0.0609(9) Uani 1 1 d . . . . .
O006 O 0.0424(3) 0.66218(17) 0.4837(3) 0.0454(6) Uani 1 1 d . . . . .
O007 O -0.0106(4) 0.72167(17) 0.2760(3) 0.0595(9) Uani 1 1 d . . . . .
O008 O -0.2032(3) 0.6694(2) 0.3952(4) 0.0688(10) Uani 1 1 d . . . . .
O009 O 0.4661(4) 0.3768(2) 0.4492(3) 0.0642(9) Uani 1 1 d . . . . .
O00N O 0.2957(6) 0.3373(3) 0.2713(5) 0.1159(19) Uani 1 1 d . . . . .
N00U N 0.8198(6) 0.4310(3) 0.7465(5) 0.0746(14) Uani 1 1 d . . . . .
H00U H 0.890(7) 0.452(3) 0.717(6) 0.090 Uiso 1 1 d . U . . .
O00A O 0.6027(5) 0.48231(17) 0.6060(4) 0.0696(10) Uani 1 1 d . . . . .
O00B O 0.2321(4) 0.4292(3) 0.4163(5) 0.0950(13) Uani 1 1 d . U . . .
N00C N 0.0436(5) 0.5194(2) 0.6088(4) 0.0571(10) Uani 1 1 d D . . . .
O00D O 0.2514(4) 0.6474(2) 0.9221(4) 0.0766(11) Uani 1 1 d . . . . .
H00D H 0.2917 0.6190 0.8796 0.115 Uiso 1 1 calc R U . . .
O00E O 0.7737(4) 0.3122(2) 0.8494(4) 0.0757(11) Uani 1 1 d . . . . .
H00E H 0.8188 0.3467 0.8343 0.114 Uiso 1 1 calc R U . . .
C00F C 0.4357(5) 0.6900(2) 0.4370(5) 0.0502(11) Uani 1 1 d . . . . .
H00F H 0.4954 0.7153 0.3868 0.060 Uiso 1 1 calc R U . . .
C00G C 0.1956(4) 0.6568(2) 0.4909(4) 0.0367(8) Uani 1 1 d . . . . .
C00H C 0.5688(5) 0.3725(2) 0.7407(4) 0.0482(11) Uani 1 1 d . . . . .
S004 S 0.33558(18) 0.39599(8) 0.34201(14) 0.0729(4) Uani 1 1 d . U . . .
C00I C 0.7201(5) 0.3750(2) 0.5182(5) 0.0492(11) Uani 1 1 d . . . . .
C00J C 0.2836(5) 0.6946(2) 0.4165(4) 0.0443(10) Uani 1 1 d . . . . .
H00J H 0.2413 0.7230 0.3530 0.053 Uiso 1 1 calc R U . . .
C00K C 0.0460(5) 0.6204(2) 0.7691(4) 0.0426(9) Uani 1 1 d . . . . .
C00L C 0.2588(4) 0.6143(2) 0.5868(4) 0.0388(9) Uani 1 1 d . . . . .
C00M C 0.6081(6) 0.3564(2) 0.4252(5) 0.0575(12) Uani 1 1 d . . . . .
C00O C -0.1004(5) 0.6328(2) 0.7259(5) 0.0540(11) Uani 1 1 d . . . . .
H00O H -0.1452 0.6079 0.6580 0.065 Uiso 1 1 calc R U . . .
C00P C 0.1129(5) 0.6563(2) 0.8728(4) 0.0495(10) Uani 1 1 d . . . . .
C00Q C 0.0308(7) 0.7057(2) 0.9308(5) 0.0612(13) Uani 1 1 d . . . . .
H00Q H 0.0727 0.7303 1.0003 0.073 Uiso 1 1 calc R U . . .
C00R C 0.4108(5) 0.6109(2) 0.6056(4) 0.0480(10) Uani 1 1 d . . . . .
H00R H 0.4542 0.5830 0.6695 0.058 Uiso 1 1 calc R U . . .
C00S C -0.0318(5) 0.5918(2) 0.2719(4) 0.0494(11) Uani 1 1 d . . . . .
C00T C -0.1121(7) 0.7175(3) 0.8841(5) 0.0658(15) Uani 1 1 d . . . . .
H00T H -0.1657 0.7509 0.9222 0.079 Uiso 1 1 calc R U . . .
C00V C 0.0691(6) 0.5882(3) 0.1795(5) 0.0582(12) Uani 1 1 d . . . . .
H00V H 0.1270 0.6252 0.1623 0.070 Uiso 1 1 calc R U . . .
C00W C 0.5174(6) 0.5593(3) 0.2029(5) 0.0656(13) Uani 1 1 d . . . . .
H00W H 0.5394 0.6025 0.2323 0.079 Uiso 1 1 calc R U . . .
C00X C 0.6283(6) 0.3226(2) 0.8238(5) 0.0544(11) Uani 1 1 d . . . . .
C00Y C -0.1781(6) 0.6817(3) 0.7833(5) 0.0651(14) Uani 1 1 d . . . . .
H00Y H -0.2754 0.6906 0.7539 0.078 Uiso 1 1 calc R U . . .
C00Z C 0.4174(6) 0.3810(3) 0.7235(5) 0.0683(14) Uani 1 1 d . . . . .
H00Z H 0.3781 0.4158 0.6721 0.082 Uiso 1 1 calc R U . . .
C01A C -0.0043(8) 0.4741(3) 0.1368(6) 0.0798(18) Uani 1 1 d . . . . .
C01B C 0.0829(7) 0.5290(3) 0.1132(5) 0.0702(15) Uani 1 1 d . . . . .
H01B H 0.1517 0.5258 0.0517 0.084 Uiso 1 1 calc R U . . .
C01C C 0.4473(8) 0.4327(3) 0.1165(5) 0.0779(17) Uani 1 1 d . . . . .
H01E H 0.4223 0.3898 0.0865 0.093 Uiso 1 1 calc R U . . .
C01D C 0.3849(8) 0.2867(4) 0.8603(7) 0.087(2) Uani 1 1 d . . . . .
H01F H 0.3228 0.2569 0.8984 0.105 Uiso 1 1 calc R U . . .
C01E C 0.3245(7) 0.3378(4) 0.7828(7) 0.091(2) Uani 1 1 d . . . . .
H01G H 0.2227 0.3430 0.7707 0.110 Uiso 1 1 calc R U . . .
C01F C 0.8914(9) 0.3159(3) 0.3939(8) 0.095(3) Uani 1 1 d . . . . .
H01H H 0.9869 0.3018 0.3817 0.114 Uiso 1 1 calc R U . . .
C01G C 0.7776(11) 0.2991(3) 0.3063(8) 0.095(2) Uani 1 1 d . . . . .
H01I H 0.7978 0.2740 0.2342 0.115 Uiso 1 1 calc R U . . .
C01H C 0.6263(8) 0.5895(4) -0.0050(7) 0.091(2) Uani 1 1 d . . . . .
H01J H 0.5785 0.6325 -0.0049 0.136 Uiso 1 1 calc R U . . .
H01K H 0.6215 0.5722 -0.0914 0.136 Uiso 1 1 calc R U . . .
H01L H 0.7277 0.5943 0.0270 0.136 Uiso 1 1 calc R U . . .
C01I C 0.0094(11) 0.4099(4) 0.0606(8) 0.113(3) Uani 1 1 d . . . . .
H01A H 0.0570 0.4193 -0.0168 0.170 Uiso 1 1 calc R U . . .
H01C H -0.0871 0.3917 0.0382 0.170 Uiso 1 1 calc R U . . .
H01D H 0.0670 0.3779 0.1119 0.170 Uiso 1 1 calc R U . . .
C010 C 0.5498(6) 0.5418(3) 0.0804(5) 0.0634(13) Uani 1 1 d . . . . .
C011 C 0.4989(5) 0.6484(3) 0.5304(4) 0.0536(12) Uani 1 1 d . . . . .
H011 H 0.6011 0.6455 0.5432 0.064 Uiso 1 1 calc R U . . .
C012 C 0.8635(6) 0.3547(3) 0.5032(6) 0.0699(16) Uani 1 1 d . . . . .
H012 H 0.9399 0.3664 0.5638 0.084 Uiso 1 1 calc R U . . .
C013 C 0.4535(6) 0.5151(3) 0.2833(5) 0.0621(13) Uani 1 1 d . . . . .
H013 H 0.4340 0.5281 0.3663 0.074 Uiso 1 1 calc R U . . .
C014 C 0.4189(6) 0.4521(3) 0.2402(5) 0.0583(12) Uani 1 1 d . . . . .
C015 C 0.6347(9) 0.3180(3) 0.3206(6) 0.0814(18) Uani 1 1 d . . . . .
H015 H 0.5584 0.3050 0.2611 0.098 Uiso 1 1 calc R U . . .
C016 C 0.5312(8) 0.2796(3) 0.8812(6) 0.0733(16) Uani 1 1 d . . . . .
H016 H 0.5688 0.2454 0.9350 0.088 Uiso 1 1 calc R U . . .
C017 C -0.1027(7) 0.4792(3) 0.2313(7) 0.0776(17) Uani 1 1 d . . . . .
H017 H -0.1605 0.4422 0.2487 0.093 Uiso 1 1 calc R U . . .
C018 C 0.5129(8) 0.4778(3) 0.0386(5) 0.0822(18) Uani 1 1 d . . . . .
H018 H 0.5329 0.4648 -0.0443 0.099 Uiso 1 1 calc R U . . .
C019 C -0.1176(6) 0.5367(3) 0.2995(6) 0.0674(14) Uani 1 1 d . . . . .
H019 H -0.1838 0.5392 0.3633 0.081 Uiso 1 1 calc R U . . .
H00C H 0.076(5) 0.500(2) 0.545(3) 0.060(16) Uiso 1 1 d D . . . .

loop_
_atom_site_aniso_label
_atom_site_aniso_U_11
_atom_site_aniso_U_22
_atom_site_aniso_U_33
_atom_site_aniso_U_23
_atom_site_aniso_U_13
_atom_site_aniso_U_12
S001 0.0474(6) 0.0373(5) 0.0469(5) 0.0036(5) 0.0089(4) 0.0026(5)
S002 0.0331(5) 0.0589(7) 0.0540(6) 0.0136(5) 0.0021(4) 0.0029(5)
S003 0.0551(7) 0.0381(5) 0.0549(7) 0.0007(5) 0.0029(5) -0.0007(5)
O005 0.063(2) 0.060(2) 0.060(2) 0.0177(16) 0.0083(17) 0.0203(17)
O006 0.0311(13) 0.0574(17) 0.0482(15) 0.0079(15) 0.0058(11) 0.0000(14)
O007 0.055(2) 0.0559(19) 0.068(2) 0.0238(17) 0.0032(17) 0.0041(16)
O008 0.0338(15) 0.094(3) 0.079(2) 0.019(2) 0.0065(15) 0.0116(18)
O009 0.060(2) 0.083(3) 0.0489(18) 0.0009(17) -0.0012(16) -0.0049(19)
O00N 0.154(5) 0.099(3) 0.088(3) 0.003(3) -0.037(3) -0.066(3)
N00U 0.074(3) 0.069(3) 0.077(3) 0.011(2) -0.017(3) -0.028(3)
O00A 0.090(3) 0.0412(18) 0.078(2) 0.0037(17) 0.005(2) 0.0169(18)
O00B 0.053(2) 0.143(4) 0.089(3) 0.019(3) 0.0045(19) -0.004(2)
N00C 0.064(3) 0.046(2) 0.063(3) -0.0101(19) 0.021(2) -0.0150(19)
O00D 0.068(2) 0.091(3) 0.069(2) -0.013(2) -0.0041(19) 0.000(2)
O00E 0.075(3) 0.067(2) 0.084(3) 0.023(2) 0.000(2) 0.005(2)
C00F 0.041(2) 0.059(3) 0.053(3) -0.006(2) 0.018(2) -0.010(2)
C00G 0.0315(18) 0.037(2) 0.0419(19) -0.0024(18) 0.0041(15) -0.0002(17)
C00H 0.051(3) 0.048(2) 0.047(2) -0.0085(19) 0.009(2) -0.001(2)
S004 0.0689(9) 0.0843(10) 0.0629(8) 0.0026(7) -0.0111(7) -0.0253(7)
C00I 0.053(3) 0.035(2) 0.061(3) 0.011(2) 0.016(2) 0.0029(19)
C00J 0.042(2) 0.045(2) 0.047(2) 0.0028(19) 0.0068(18) -0.0026(18)
C00K 0.044(2) 0.043(2) 0.042(2) 0.0052(18) 0.0107(18) -0.0030(19)
C00L 0.037(2) 0.038(2) 0.041(2) -0.0035(17) 0.0056(17) 0.0007(16)
C00M 0.078(4) 0.042(2) 0.054(3) 0.004(2) 0.015(3) 0.000(2)
C00O 0.050(3) 0.058(3) 0.055(3) 0.009(2) 0.013(2) 0.004(2)
C00P 0.055(3) 0.049(2) 0.044(2) 0.007(2) 0.0057(19) -0.001(2)
C00Q 0.091(4) 0.050(3) 0.044(3) -0.004(2) 0.018(3) -0.006(3)
C00R 0.038(2) 0.058(3) 0.048(2) -0.002(2) 0.0042(19) 0.0073(19)
C00S 0.043(2) 0.057(3) 0.047(2) 0.012(2) -0.006(2) -0.006(2)
C00T 0.079(4) 0.060(3) 0.063(3) 0.008(3) 0.035(3) 0.017(3)
C00V 0.060(3) 0.061(3) 0.053(3) 0.007(2) 0.003(2) -0.004(2)
C00W 0.071(3) 0.059(3) 0.066(3) -0.010(3) 0.004(3) -0.005(3)
C00X 0.065(3) 0.050(3) 0.050(3) -0.005(2) 0.009(2) -0.002(2)
C00Y 0.053(3) 0.076(4) 0.069(3) 0.010(3) 0.022(3) 0.016(3)
C00Z 0.060(3) 0.081(4) 0.066(3) -0.010(3) 0.014(3) 0.007(3)
C01A 0.106(5) 0.061(3) 0.066(4) 0.000(3) -0.041(4) 0.002(3)
C01B 0.086(4) 0.070(4) 0.054(3) 0.002(3) -0.001(3) 0.004(3)
C01C 0.113(5) 0.062(3) 0.057(3) -0.017(3) -0.005(3) -0.012(3)
C01D 0.092(5) 0.100(5) 0.076(4) -0.008(4) 0.040(4) -0.026(4)
C01E 0.054(3) 0.133(7) 0.091(5) -0.026(5) 0.027(3) -0.017(4)
C01F 0.100(5) 0.062(4) 0.133(6) 0.028(4) 0.075(5) 0.031(4)
C01G 0.151(7) 0.051(3) 0.092(5) -0.001(3) 0.053(5) 0.013(4)
C01H 0.084(5) 0.095(5) 0.095(5) 0.029(4) 0.018(4) -0.005(4)
C01I 0.157(8) 0.074(4) 0.101(5) -0.022(4) -0.044(5) 0.007(5)
C010 0.064(3) 0.067(3) 0.058(3) 0.004(3) 0.001(3) 0.006(3)
C011 0.031(2) 0.073(3) 0.057(3) -0.008(2) 0.0060(19) 0.000(2)
C012 0.062(3) 0.054(3) 0.097(4) 0.024(3) 0.033(3) 0.012(3)
C013 0.063(3) 0.070(3) 0.054(3) -0.013(2) 0.004(2) -0.002(3)
C014 0.058(3) 0.065(3) 0.050(3) -0.008(2) -0.008(2) -0.006(2)
C015 0.128(6) 0.055(3) 0.064(4) -0.003(3) 0.028(4) -0.001(3)
C016 0.096(5) 0.066(4) 0.060(3) -0.001(3) 0.021(3) -0.012(3)
C017 0.081(4) 0.064(4) 0.084(4) 0.011(3) -0.023(3) -0.021(3)
C018 0.120(5) 0.082(4) 0.045(3) -0.007(3) 0.011(3) 0.003(4)
C019 0.061(3) 0.070(4) 0.069(3) 0.014(3) -0.007(3) -0.016(3)

loop_
_atom_type_symbol
_atom_type_description
_atom_type_scat_dispersion_real
_atom_type_scat_dispersion_imag
_atom_type_scat_source
C C 0.0033 0.0016 'International Tables Vol C Tables 4.2.6.8 and 6.1.1.4'
H H 0.0000 0.0000 'International Tables Vol C Tables 4.2.6.8 and 6.1.1.4'
N N 0.0061 0.0033 'International Tables Vol C Tables 4.2.6.8 and 6.1.1.4'
O O 0.0106 0.0060 'International Tables Vol C Tables 4.2.6.8 and 6.1.1.4'
S S 0.1246 0.1234 'International Tables Vol C Tables 4.2.6.8 and 6.1.1.4'

loop_
_geom_angle_atom_site_label_1
_geom_angle_atom_site_label_2
_geom_angle_atom_site_label_3
_geom_angle
_geom_angle_site_symmetry_1
_geom_angle_site_symmetry_3
_geom_angle_publ_flag
O005 S001 N00C 121.1(2) . . ?
O005 S001 C00K 106.4(2) . . ?
O005 S001 C00L 104.3(2) . . ?
N00C S001 C00K 106.1(2) . . ?
N00C S001 C00L 112.7(2) . . ?
C00K S001 C00L 105.04(19) . . ?
O006 S002 C00S 104.28(19) . . ?
O007 S002 O006 109.44(19) . . ?
O007 S002 C00S 109.8(2) . . ?
O008 S002 O006 101.72(18) . . ?
O008 S002 O007 119.9(2) . . ?
O008 S002 C00S 110.3(2) . . ?
N00U S003 C00H 102.6(3) . . ?
N00U S003 C00I 110.3(3) . . ?
O00A S003 N00U 121.5(3) . . ?
O00A S003 C00H 110.7(2) . . ?
O00A S003 C00I 106.7(2) . . ?
C00H S003 C00I 103.6(2) . . ?
C00G O006 S002 124.1(2) . . ?
C00M O009 S004 126.1(3) . . ?
S003 N00U H00U 115(5) . . ?
S001 N00C H00C 116(4) . . ?
C00P O00D H00D 109.5 . . ?
C00X O00E H00E 109.5 . . ?
C00J C00F H00F 119.7 . . ?
C011 C00F H00F 119.7 . . ?
C011 C00F C00J 120.6(4) . . ?
O006 C00G C00L 116.0(3) . . ?
C00J C00G O006 123.3(4) . . ?
C00J C00G C00L 120.5(4) . . ?
C00X C00H S003 121.3(4) . . ?
C00Z C00H S003 118.7(4) . . ?
C00Z C00H C00X 120.0(5) . . ?
O009 S004 C014 103.9(2) . . ?
O00N S004 O009 108.0(3) . . ?
O00N S004 O00B 120.8(3) . . ?
O00N S004 C014 108.7(3) . . ?
O00B S004 O009 102.6(2) . . ?
O00B S004 C014 111.4(3) . . ?
C00M C00I S003 121.4(4) . . ?
C012 C00I S003 119.5(4) . . ?
C012 C00I C00M 119.1(5) . . ?
C00F C00J H00J 120.2 . . ?
C00G C00J C00F 119.5(4) . . ?
C00G C00J H00J 120.2 . . ?
C00O C00K S001 120.1(3) . . ?
C00P C00K S001 119.2(3) . . ?
C00P C00K C00O 120.5(4) . . ?
C00G C00L S001 123.0(3) . . ?
C00R C00L S001 118.2(3) . . ?
C00R C00L C00G 118.8(4) . . ?
O009 C00M C00I 115.7(4) . . ?
C015 C00M O009 121.9(6) . . ?
C015 C00M C00I 122.3(6) . . ?
C00K C00O H00O 120.1 . . ?
C00Y C00O C00K 119.9(5) . . ?
C00Y C00O H00O 120.1 . . ?
O00D C00P C00K 124.8(4) . . ?
O00D C00P C00Q 116.6(4) . . ?
C00K C00P C00Q 118.6(4) . . ?
C00P C00Q H00Q 120.3 . . ?
C00T C00Q C00P 119.4(5) . . ?
C00T C00Q H00Q 120.3 . . ?
C00L C00R H00R 119.7 . . ?
C011 C00R C00L 120.7(4) . . ?
C011 C00R H00R 119.6 . . ?
C00V C00S S002 120.0(4) . . ?
C00V C00S C019 121.1(5) . . ?
C019 C00S S002 118.9(4) . . ?
C00Q C00T H00T 119.0 . . ?
C00Y C00T C00Q 122.0(5) . . ?
C00Y C00T H00T 119.0 . . ?
C00S C00V H00V 120.5 . . ?
C01B C00V C00S 118.9(5) . . ?
C01B C00V H00V 120.5 . . ?
C010 C00W H00W 118.9 . . ?
C013 C00W H00W 118.9 . . ?
C013 C00W C010 122.1(5) . . ?
O00E C00X C00H 123.9(4) . . ?
O00E C00X C016 117.8(5) . . ?
C016 C00X C00H 118.2(5) . . ?
C00O C00Y C00T 119.7(5) . . ?
C00O C00Y H00Y 120.2 . . ?
C00T C00Y H00Y 120.2 . . ?
C00H C00Z H00Z 120.0 . . ?
C01E C00Z C00H 120.1(6) . . ?
C01E C00Z H00Z 120.0 . . ?
C01B C01A C01I 120.2(7) . . ?
C017 C01A C01B 118.6(6) . . ?
C017 C01A C01I 121.2(7) . . ?
C00V C01B C01A 120.9(6) . . ?
C00V C01B H01B 119.6 . . ?
C01A C01B H01B 119.6 . . ?
C014 C01C H01E 120.6 . . ?
C018 C01C H01E 120.6 . . ?
C018 C01C C014 118.9(5) . . ?
C01E C01D H01F 119.4 . . ?
C016 C01D H01F 119.4 . . ?
C016 C01D C01E 121.1(6) . . ?
C00Z C01E C01D 119.2(6) . . ?
C00Z C01E H01G 120.4 . . ?
C01D C01E H01G 120.4 . . ?
C01G C01F H01H 120.1 . . ?
C01G C01F C012 119.8(6) . . ?
C012 C01F H01H 120.1 . . ?
C01F C01G H01I 118.8 . . ?
C01F C01G C015 122.4(7) . . ?
C015 C01G H01I 118.8 . . ?
H01J C01H H01K 109.5 . . ?
H01J C01H H01L 109.5 . . ?
H01K C01H H01L 109.5 . . ?
C010 C01H H01J 109.5 . . ?
C010 C01H H01K 109.5 . . ?
C010 C01H H01L 109.5 . . ?
C01A C01I H01A 109.5 . . ?
C01A C01I H01C 109.5 . . ?
C01A C01I H01D 109.5 . . ?
H01A C01I H01C 109.5 . . ?
H01A C01I H01D 109.5 . . ?
H01C C01I H01D 109.5 . . ?
C00W C010 C01H 121.7(6) . . ?
C00W C010 C018 117.6(5) . . ?
C018 C010 C01H 120.7(5) . . ?
C00F C011 C00R 119.9(4) . . ?
C00F C011 H011 120.0 . . ?
C00R C011 H011 120.0 . . ?
C00I C012 C01F 118.6(6) . . ?
C00I C012 H012 120.7 . . ?
C01F C012 H012 120.7 . . ?
C00W C013 H013 120.4 . . ?
C014 C013 C00W 119.3(5) . . ?
C014 C013 H013 120.4 . . ?
C01C C014 S004 120.1(4) . . ?
C013 C014 S004 119.3(4) . . ?
C013 C014 C01C 120.5(5) . . ?
C00M C015 C01G 117.8(7) . . ?
C00M C015 H015 121.1 . . ?
C01G C015 H015 121.1 . . ?
C00X C016 H016 119.4 . . ?
C01D C016 C00X 121.3(6) . . ?
C01D C016 H016 119.4 . . ?
C01A C017 H017 119.1 . . ?
C019 C017 C01A 121.9(6) . . ?
C019 C017 H017 119.1 . . ?
C01C C018 C010 121.6(5) . . ?
C01C C018 H018 119.2 . . ?
C010 C018 H018 119.2 . . ?
C00S C019 H019 120.7 . . ?
C017 C019 C00S 118.6(6) . . ?
C017 C019 H019 120.7 . . ?

loop_
_geom_bond_atom_site_label_1
_geom_bond_atom_site_label_2
_geom_bond_distance
_geom_bond_site_symmetry_2
_geom_bond_publ_flag
S001 O005 1.458(3) . ?
S001 N00C 1.504(4) . ?
S001 C00K 1.758(4) . ?
S001 C00L 1.785(4) . ?
S002 O006 1.613(3) . ?
S002 O007 1.417(3) . ?
S002 O008 1.416(3) . ?
S002 C00S 1.744(5) . ?
S003 N00U 1.518(5) . ?
S003 O00A 1.432(4) . ?
S003 C00H 1.753(5) . ?
S003 C00I 1.782(5) . ?
O006 C00G 1.393(4) . ?
O009 S004 1.610(4) . ?
O009 C00M 1.394(6) . ?
O00N S004 1.413(5) . ?
N00U H00U 0.84(7) . ?
O00B S004 1.425(5) . ?
N00C H00C 0.842(14) . ?
O00D H00D 0.8200 . ?
O00D C00P 1.334(6) . ?
O00E H00E 0.8200 . ?
O00E C00X 1.344(6) . ?
C00F H00F 0.9300 . ?
C00F C00J 1.386(6) . ?
C00F C011 1.367(7) . ?
C00G C00J 1.378(6) . ?
C00G C00L 1.398(5) . ?
C00H C00X 1.399(7) . ?
C00H C00Z 1.385(7) . ?
S004 C014 1.751(6) . ?
C00I C00M 1.398(7) . ?
C00I C012 1.386(7) . ?
C00J H00J 0.9300 . ?
C00K C00O 1.394(6) . ?
C00K C00P 1.393(6) . ?
C00L C00R 1.383(6) . ?
C00M C015 1.366(7) . ?
C00O H00O 0.9300 . ?
C00O C00Y 1.367(7) . ?
C00P C00Q 1.398(7) . ?
C00Q H00Q 0.9300 . ?
C00Q C00T 1.371(8) . ?
C00R H00R 0.9300 . ?
C00R C011 1.381(6) . ?
C00S C00V 1.380(7) . ?
C00S C019 1.389(7) . ?
C00T H00T 0.9300 . ?
C00T C00Y 1.367(8) . ?
C00V H00V 0.9300 . ?
C00V C01B 1.377(8) . ?
C00W H00W 0.9300 . ?
C00W C010 1.374(7) . ?
C00W C013 1.372(7) . ?
C00X C016 1.395(7) . ?
C00Y H00Y 0.9300 . ?
C00Z H00Z 0.9300 . ?
C00Z C01E 1.383(9) . ?
C01A C01B 1.384(9) . ?
C01A C01I 1.514(9) . ?
C01A C017 1.382(10) . ?
C01B H01B 0.9300 . ?
C01C H01E 0.9300 . ?
C01C C014 1.386(8) . ?
C01C C018 1.376(9) . ?
C01D H01F 0.9300 . ?
C01D C01E 1.384(10) . ?
C01D C016 1.338(9) . ?
C01E H01G 0.9300 . ?
C01F H01H 0.9300 . ?
C01F C01G 1.366(11) . ?
C01F C012 1.413(9) . ?
C01G H01I 0.9300 . ?
C01G C015 1.372(10) . ?
C01H H01J 0.9600 . ?
C01H H01K 0.9600 . ?
C01H H01L 0.9600 . ?
C01H C010 1.507(8) . ?
C01I H01A 0.9600 . ?
C01I H01C 0.9600 . ?
C01I H01D 0.9600 . ?
C010 C018 1.379(9) . ?
C011 H011 0.9300 . ?
C012 H012 0.9300 . ?
C013 H013 0.9300 . ?
C013 C014 1.361(7) . ?
C015 H015 0.9300 . ?
C016 H016 0.9300 . ?
C017 H017 0.9300 . ?
C017 C019 1.360(9) . ?
C018 H018 0.9300 . ?
C019 H019 0.9300 . ?

loop_
_geom_torsion_atom_site_label_1
_geom_torsion_atom_site_label_2
_geom_torsion_atom_site_label_3
_geom_torsion_atom_site_label_4
_geom_torsion
_geom_torsion_site_symmetry_1
_geom_torsion_site_symmetry_2
_geom_torsion_site_symmetry_3
_geom_torsion_site_symmetry_4
_geom_torsion_publ_flag
S001 C00K C00O C00Y -173.8(4) . . . . ?
S001 C00K C00P O00D -5.4(6) . . . . ?
S001 C00K C00P C00Q 174.5(3) . . . . ?
S001 C00L C00R C011 179.1(4) . . . . ?
S002 O006 C00G C00J 43.2(5) . . . . ?
S002 O006 C00G C00L -142.0(3) . . . . ?
S002 C00S C00V C01B -176.0(4) . . . . ?
S002 C00S C019 C017 175.2(4) . . . . ?
S003 C00H C00X O00E 3.2(7) . . . . ?
S003 C00H C00X C016 -175.0(4) . . . . ?
S003 C00H C00Z C01E 175.4(4) . . . . ?
S003 C00I C00M O009 -2.5(6) . . . . ?
S003 C00I C00M C015 -179.3(4) . . . . ?
S003 C00I C012 C01F -179.6(4) . . . . ?
O005 S001 C00K C00O -150.7(4) . . . . ?
O005 S001 C00K C00P 33.7(4) . . . . ?
O005 S001 C00L C00G -172.6(3) . . . . ?
O005 S001 C00L C00R 7.8(4) . . . . ?
O006 S002 C00S C00V -96.8(4) . . . . ?
O006 S002 C00S C019 86.4(4) . . . . ?
O006 C00G C00J C00F 174.9(4) . . . . ?
O006 C00G C00L S001 5.5(5) . . . . ?
O006 C00G C00L C00R -175.0(4) . . . . ?
O007 S002 O006 C00G -54.2(4) . . . . ?
O007 S002 C00S C00V 20.3(4) . . . . ?
O007 S002 C00S C019 -156.4(4) . . . . ?
O008 S002 O006 C00G 178.0(4) . . . . ?
O008 S002 C00S C00V 154.7(4) . . . . ?
O008 S002 C00S C019 -22.1(5) . . . . ?
O009 S004 C014 C01C 109.2(5) . . . . ?
O009 S004 C014 C013 -71.8(5) . . . . ?
O009 C00M C015 C01G -178.6(5) . . . . ?
O00N S004 C014 C01C -5.6(6) . . . . ?
O00N S004 C014 C013 173.4(5) . . . . ?
N00U S003 C00H C00X -32.7(5) . . . . ?
N00U S003 C00H C00Z 148.3(4) . . . . ?
N00U S003 C00I C00M 174.1(4) . . . . ?
N00U S003 C00I C012 -6.3(4) . . . . ?
O00A S003 C00H C00X -163.8(4) . . . . ?
O00A S003 C00H C00Z 17.2(5) . . . . ?
O00A S003 C00I C00M -52.1(4) . . . . ?
O00A S003 C00I C012 127.5(4) . . . . ?
O00B S004 C014 C01C -141.1(5) . . . . ?
O00B S004 C014 C013 37.9(5) . . . . ?
N00C S001 C00K C00O -20.5(4) . . . . ?
N00C S001 C00K C00P 163.9(3) . . . . ?
N00C S001 C00L C00G 54.1(4) . . . . ?
N00C S001 C00L C00R -125.4(4) . . . . ?
O00D C00P C00Q C00T 179.7(5) . . . . ?
O00E C00X C016 C01D -179.9(5) . . . . ?
C00G C00L C00R C011 -0.5(6) . . . . ?
C00H S003 C00I C00M 64.9(4) . . . . ?
C00H S003 C00I C012 -115.6(4) . . . . ?
C00H C00X C016 C01D -1.6(8) . . . . ?
C00H C00Z C01E C01D 0.8(9) . . . . ?
S004 O009 C00M C00I 148.2(4) . . . . ?
S004 O009 C00M C015 -35.0(7) . . . . ?
C00I S003 C00H C00X 82.1(4) . . . . ?
C00I S003 C00H C00Z -96.9(4) . . . . ?
C00I C00M C015 C01G -2.0(8) . . . . ?
C00J C00F C011 C00R -0.3(7) . . . . ?
C00J C00G C00L S001 -179.5(3) . . . . ?
C00J C00G C00L C00R 0.0(6) . . . . ?
C00K S001 C00L C00G -60.9(4) . . . . ?
C00K S001 C00L C00R 119.5(3) . . . . ?
C00K C00O C00Y C00T -0.9(7) . . . . ?
C00K C00P C00Q C00T -0.2(7) . . . . ?
C00L S001 C00K C00O 99.0(4) . . . . ?
C00L S001 C00K C00P -76.5(4) . . . . ?
C00L C00G C00J C00F 0.3(6) . . . . ?
C00L C00R C011 C00F 0.6(7) . . . . ?
C00M O009 S004 O00N 66.1(5) . . . . ?
C00M O009 S004 O00B -165.3(4) . . . . ?
C00M O009 S004 C014 -49.2(5) . . . . ?
C00M C00I C012 C01F 0.0(7) . . . . ?
C00O C00K C00P O00D 179.0(4) . . . . ?
C00O C00K C00P C00Q -1.1(6) . . . . ?
C00P C00K C00O C00Y 1.7(7) . . . . ?
C00P C00Q C00T C00Y 0.9(8) . . . . ?
C00Q C00T C00Y C00O -0.4(8) . . . . ?
C00S S002 O006 C00G 63.2(4) . . . . ?
C00S C00V C01B C01A 1.0(8) . . . . ?
C00V C00S C019 C017 -1.5(8) . . . . ?
C00W C010 C018 C01C -0.6(10) . . . . ?
C00W C013 C014 S004 -179.3(4) . . . . ?
C00W C013 C014 C01C -0.3(9) . . . . ?
C00X C00H C00Z C01E -3.6(8) . . . . ?
C00Z C00H C00X O00E -177.8(5) . . . . ?
C00Z C00H C00X C016 4.0(7) . . . . ?
C01A C017 C019 C00S 0.6(9) . . . . ?
C01B C01A C017 C019 1.1(9) . . . . ?
C01E C01D C016 C00X -1.2(10) . . . . ?
C01F C01G C015 C00M 1.8(9) . . . . ?
C01G C01F C012 C00I -0.2(8) . . . . ?
C01H C010 C018 C01C 177.9(6) . . . . ?
C01I C01A C01B C00V 178.4(6) . . . . ?
C01I C01A C017 C019 -179.2(6) . . . . ?
C010 C00W C013 C014 -0.9(9) . . . . ?
C011 C00F C00J C00G -0.1(7) . . . . ?
C012 C00I C00M O009 177.9(4) . . . . ?
C012 C00I C00M C015 1.1(7) . . . . ?
C012 C01F C01G C015 -0.8(10) . . . . ?
C013 C00W C010 C01H -177.1(6) . . . . ?
C013 C00W C010 C018 1.3(9) . . . . ?
C014 C01C C018 C010 -0.5(11) . . . . ?
C016 C01D C01E C00Z 1.7(10) . . . . ?
C017 C01A C01B C00V -1.9(9) . . . . ?
C018 C01C C014 S004 -180.0(5) . . . . ?
C018 C01C C014 C013 1.0(10) . . . . ?
C019 C00S C00V C01B 0.8(8) . . . . ?
